data_7102352
loop_
_publ_author_name
'Chung, In'
'Jang, Joon I'
'Gave, Matthew A'
'Weliky, David P'
'Kanatzidis, Mercouri G'

_publ_section_title
;
 Low valent phosphorus in the molecular anions [P5Se12]5- and
 beta-[P6Se12]4-: phase change behavior and near infrared second
 harmonic generation.
;
_journal_issue 47
_journal_name_full 'Chemical communications (Cambridge, England)'
_journal_page_first 4998
_journal_page_last 5000
_journal_paper_doi 10.1039/b714301j
_journal_year 2007
_chemical_formula_moiety 'P6 Se12, 4(Cs)'
_chemical_formula_sum 'Cs4 P6 Se12'
_chemical_formula_weight 1664.98
_chemical_melting_point 697
_chemical_name_systematic
;
?
;
_space_group_IT_number 14
_symmetry_cell_setting monoclinic
_symmetry_space_group_name_Hall '-P 2yn'
_symmetry_space_group_name_H-M 'P 1 21/n 1'
_atom_sites_solution_hydrogens none
_atom_sites_solution_primary direct
_atom_sites_solution_secondary difmap
_audit_creation_method SHELXL-97
_cell_angle_alpha 90.00
_cell_angle_beta 98.661(8)
_cell_angle_gamma 90.00
_cell_formula_units_Z 2
_cell_length_a 10.8363(11)
_cell_length_b 10.5437(8)
_cell_length_c 12.2731(12)
_cell_measurement_temperature 100(2)
_cell_measurement_theta_max 29.99
_cell_measurement_theta_min 3.03
_cell_volume 1386.3(2)
_computing_cell_refinement 'X-Area Version 1.39 (STOE & Cie Gmbh, 2006)'
_computing_data_collection 'X-Area Version 1.39 (STOE & Cie Gmbh, 2006)'
_computing_data_reduction 'X-Area Version 1.39 (STOE & Cie Gmbh, 2006)'
_computing_molecular_graphics 'Diamond 3.1d'
_computing_structure_refinement 'SHELXL-97 (Sheldrick, 1997)'
_computing_structure_solution 'SHELXS-97 (Sheldrick, 1990)'
_diffrn_ambient_temperature 100(2)
_diffrn_measured_fraction_theta_full 0.999
_diffrn_measured_fraction_theta_max 0.712
_diffrn_measurement_device_type 'STOE IPDS II'
_diffrn_measurement_method 'incremental omega oscillation 1.0\%'
_diffrn_radiation_monochromator graphite
_diffrn_radiation_source 'fine-focus sealed tube'
_diffrn_radiation_type MoK\a
_diffrn_radiation_wavelength 0.71073
_diffrn_reflns_av_R_equivalents 0.0596
_diffrn_reflns_av_sigmaI/netI 0.0522
_diffrn_reflns_limit_h_max 15
_diffrn_reflns_limit_h_min -15
_diffrn_reflns_limit_k_max 14
_diffrn_reflns_limit_k_min -14
_diffrn_reflns_limit_l_max 16
_diffrn_reflns_limit_l_min -17
_diffrn_reflns_number 8319
_diffrn_reflns_theta_full 25.00
_diffrn_reflns_theta_max 29.99
_diffrn_reflns_theta_min 3.03
_diffrn_standards_interval_count 1.0
_diffrn_standards_interval_time 9
_exptl_absorpt_coefficient_mu 21.309
_exptl_absorpt_correction_T_max 0.6069
_exptl_absorpt_correction_T_min 0.3037
_exptl_absorpt_correction_type numerical
_exptl_absorpt_process_details 'face indexed'
_exptl_crystal_colour Orange
_exptl_crystal_density_diffrn 3.989
_exptl_crystal_density_method 'not measured'
_exptl_crystal_description Block
_exptl_crystal_F_000 1436
_exptl_crystal_size_max 0.065
_exptl_crystal_size_mid 0.055
_exptl_crystal_size_min 0.031
_refine_diff_density_max 2.157
_refine_diff_density_min -1.767
_refine_diff_density_rms 0.466
_refine_ls_extinction_method none
_refine_ls_goodness_of_fit_ref 1.077
_refine_ls_hydrogen_treatment none
_refine_ls_matrix_type full
_refine_ls_number_parameters 101
_refine_ls_number_reflns 3961
_refine_ls_number_restraints 0
_refine_ls_restrained_S_all 1.077
_refine_ls_R_factor_all 0.0752
_refine_ls_R_factor_gt 0.0429
_refine_ls_shift/su_max 0.000
_refine_ls_shift/su_mean 0.000
_refine_ls_structure_factor_coef Fsqd
_refine_ls_weighting_details 'calc w=1/[\s^2^(Fo^2^)+(0.0764P)^2^+0.0000P] where P=(Fo^2^+2Fc^2^)/3'
_refine_ls_weighting_scheme calc
_refine_ls_wR_factor_gt 0.1036
_refine_ls_wR_factor_ref 0.1403
_reflns_number_gt 3810
_reflns_number_total 3961
_reflns_threshold_expression >2sigma(I)
_cod_data_source_file b714301j.txt
_cod_data_source_block Cs4P6Se12
_cod_depositor_comments
;
The following automatic conversions were performed:
'_symmetry_cell_setting' value 'Monoclinic' changed to 'monoclinic'
according to '/home/saulius/struct/CIF-dictionaries/cif_core.dic'
dictionary named 'cif_core.dic' version 2.4.1 from 2010-06-29.

Automatic conversion script
Id: cif_fix_enum 1527 2010-12-29 10:47:43Z saulius 
;
_cod_original_sg_symbol_H-M P2(1)/n
_cod_database_code 7102352

loop_
_symmetry_equiv_pos_as_xyz
'x, y, z'
'-x+1/2, y+1/2, -z+1/2'
'-x, -y, -z'
'x-1/2, -y-1/2, z-1/2'

loop_
_atom_site_label
_atom_site_type_symbol
_atom_site_fract_x
_atom_site_fract_y
_atom_site_fract_z
_atom_site_U_iso_or_equiv
_atom_site_adp_type
_atom_site_occupancy
_atom_site_symmetry_multiplicity
_atom_site_calc_flag
Cs1 Cs 0.49052(7) -0.00092(7) 0.24641(5) 0.01346(17) Uani 1 1 d
Cs2 Cs 0.52386(7) 0.49950(8) 0.17741(5) 0.01543(19) Uani 1 1 d
Se5 Se 0.23845(13) 0.23588(14) 0.27591(9) 0.0162(3) Uani 1 1 d
Se2 Se 0.25519(12) 0.25395(13) 0.72496(9) 0.0135(3) Uani 1 1 d
Se3 Se -0.00157(12) 0.28756(12) 0.49926(10) 0.0120(2) Uani 1 1 d
Se4 Se 0.28711(12) -0.01166(13) 0.49034(9) 0.0136(2) Uani 1 1 d
Se6 Se 0.49141(12) 0.25532(13) 0.50477(10) 0.0135(2) Uani 1 1 d
Se1 Se 0.25941(11) 0.49992(14) 0.51441(9) 0.0138(2) Uani 1 1 d
P1 P 0.1948(3) 0.2999(3) 0.5557(2) 0.0106(6) Uani 1 1 d
P2 P 0.2954(3) 0.1819(3) 0.4429(2) 0.0116(6) Uani 1 1 d
P3 P 0.4334(3) 0.4502(3) 0.4359(2) 0.0139(6) Uani 1 1 d

loop_
_atom_site_aniso_label
_atom_site_aniso_U_11
_atom_site_aniso_U_22
_atom_site_aniso_U_33
_atom_site_aniso_U_23
_atom_site_aniso_U_13
_atom_site_aniso_U_12
Cs1 0.0122(3) 0.0157(4) 0.0124(3) -0.0003(3) 0.0017(2) -0.0009(3)
Cs2 0.0157(4) 0.0176(4) 0.0127(3) -0.0001(3) 0.0013(2) 0.0022(3)
Se5 0.0171(6) 0.0206(7) 0.0108(5) 0.0011(4) 0.0020(4) 0.0059(6)
Se2 0.0150(5) 0.0157(6) 0.0089(5) -0.0001(4) -0.0008(4) 0.0011(5)
Se3 0.0097(5) 0.0127(5) 0.0133(4) -0.0002(4) 0.0013(4) 0.0013(5)
Se4 0.0146(5) 0.0111(6) 0.0143(5) 0.0005(4) 0.0003(4) 0.0025(5)
Se6 0.0089(5) 0.0155(6) 0.0160(5) 0.0020(5) 0.0018(4) 0.0018(5)
Se1 0.0096(5) 0.0133(6) 0.0192(5) 0.0011(5) 0.0040(4) 0.0011(5)
P1 0.0110(13) 0.0128(15) 0.0082(12) -0.0017(10) 0.0021(10) 0.0016(12)
P2 0.0095(14) 0.0158(16) 0.0092(12) 0.0001(10) 0.0004(10) 0.0024(12)
P3 0.0119(14) 0.0163(16) 0.0136(13) 0.0037(11) 0.0025(10) 0.0017(13)

loop_
_atom_type_symbol
_atom_type_description
_atom_type_scat_dispersion_real
_atom_type_scat_dispersion_imag
_atom_type_scat_source
P P 0.1023 0.0942 'International Tables Vol C Tables 4.2.6.8 and 6.1.1.4'
Se Se -0.0929 2.2259 'International Tables Vol C Tables 4.2.6.8 and 6.1.1.4'
Cs Cs -0.3680 2.1192 'International Tables Vol C Tables 4.2.6.8 and 6.1.1.4'

loop_
_geom_angle_atom_site_label_1
_geom_angle_atom_site_label_2
_geom_angle_atom_site_label_3
_geom_angle
_geom_angle_site_symmetry_1
_geom_angle_site_symmetry_3
Se5 Cs1 Se4 115.38(4) 2_545 3_656
Se5 Cs1 Se5 90.94(2) 2_545 .
Se4 Cs1 Se5 106.08(4) 3_656 .
Se5 Cs1 Se3 66.36(3) 2_545 2_545
Se4 Cs1 Se3 128.32(4) 3_656 2_545
Se5 Cs1 Se3 125.57(4) . 2_545
Se5 Cs1 Se3 118.77(4) 2_545 4_665
Se4 Cs1 Se3 125.65(4) 3_656 4_665
Se5 Cs1 Se3 77.70(4) . 4_665
Se3 Cs1 Se3 72.74(4) 2_545 4_665
Se5 Cs1 Se2 87.10(4) 2_545 3_656
Se4 Cs1 Se2 65.26(3) 3_656 3_656
Se5 Cs1 Se2 168.96(3) . 3_656
Se3 Cs1 Se2 63.25(4) 2_545 3_656
Se3 Cs1 Se2 112.71(4) 4_665 3_656
Se5 Cs1 Se1 64.09(3) 2_545 2_545
Se4 Cs1 Se1 175.38(3) 3_656 2_545
Se5 Cs1 Se1 69.50(3) . 2_545
Se3 Cs1 Se1 56.07(3) 2_545 2_545
Se3 Cs1 Se1 55.50(3) 4_665 2_545
Se2 Cs1 Se1 118.94(4) 3_656 2_545
Se5 Cs1 Se2 169.48(3) 2_545 4_665
Se4 Cs1 Se2 69.52(3) 3_656 4_665
Se5 Cs1 Se2 96.61(4) . 4_665
Se3 Cs1 Se2 103.19(4) 2_545 4_665
Se3 Cs1 Se2 56.33(4) 4_665 4_665
Se2 Cs1 Se2 86.84(2) 3_656 4_665
Se1 Cs1 Se2 111.82(3) 2_545 4_665
Se5 Cs1 P2 89.80(6) 2_545 .
Se4 Cs1 P2 77.80(5) 3_656 .
Se5 Cs1 P2 31.96(5) . .
Se3 Cs1 P2 149.76(6) 2_545 .
Se3 Cs1 P2 106.17(6) 4_665 .
Se2 Cs1 P2 137.09(5) 3_656 .
Se1 Cs1 P2 97.58(5) 2_545 .
Se2 Cs1 P2 100.48(6) 4_665 .
Se5 Cs1 Se4 66.01(3) 2_545 .
Se4 Cs1 Se4 73.02(4) 3_656 .
Se5 Cs1 Se4 56.85(3) . .
Se3 Cs1 Se4 132.35(4) 2_545 .
Se3 Cs1 Se4 134.55(3) 4_665 .
Se2 Cs1 Se4 112.67(3) 3_656 .
Se1 Cs1 Se4 102.98(3) 2_545 .
Se2 Cs1 Se4 124.37(3) 4_665 .
P2 Cs1 Se4 31.17(5) . .
Se5 Cs1 Se6 61.00(4) 2_545 3_656
Se4 Cs1 Se6 54.45(3) 3_656 3_656
Se5 Cs1 Se6 108.72(4) . 3_656
Se3 Cs1 Se6 101.99(4) 2_545 3_656
Se3 Cs1 Se6 173.49(3) 4_665 3_656
Se2 Cs1 Se6 60.96(3) 3_656 3_656
Se1 Cs1 Se6 125.04(4) 2_545 3_656
Se2 Cs1 Se6 122.64(4) 4_665 3_656
P2 Cs1 Se6 80.32(5) . 3_656
Se4 Cs1 Se6 51.87(3) . 3_656
Se5 Cs1 P1 140.07(5) 2_545 4_665
Se4 Cs1 P1 98.27(5) 3_656 4_665
Se5 Cs1 P1 100.15(6) . 4_665
Se3 Cs1 P1 76.20(5) 2_545 4_665
Se3 Cs1 P1 31.45(5) 4_665 4_665
Se2 Cs1 P1 88.24(6) 3_656 4_665
Se1 Cs1 P1 84.04(5) 2_545 4_665
Se2 Cs1 P1 31.06(5) 4_665 4_665
P2 Cs1 P1 119.17(7) . 4_665
Se4 Cs1 P1 149.56(6) . 4_665
Se6 Cs1 P1 144.46(6) 3_656 4_665
P3 Cs2 Se2 93.93(7) . 3_666
P3 Cs2 Se2 91.48(6) . 4_665
Se2 Cs2 Se2 93.95(3) 3_666 4_665
P3 Cs2 Se4 98.31(6) . 2
Se2 Cs2 Se4 135.58(4) 3_666 2
Se2 Cs2 Se4 127.99(4) 4_665 2
P3 Cs2 Se3 130.38(7) . 2
Se2 Cs2 Se3 65.64(4) 3_666 2
Se2 Cs2 Se3 132.37(4) 4_665 2
Se4 Cs2 Se3 74.10(4) 2 2
P3 Cs2 Se3 113.96(7) . 4_665
Se2 Cs2 Se3 140.08(4) 3_666 4_665
Se2 Cs2 Se3 59.11(4) 4_665 4_665
Se4 Cs2 Se3 70.38(3) 2 4_665
Se3 Cs2 Se3 109.23(3) 2 4_665
P3 Cs2 Se5 69.54(6) . 2
Se2 Cs2 Se5 87.28(4) 3_666 2
Se2 Cs2 Se5 161.01(3) 4_665 2
Se4 Cs2 Se5 58.28(3) 2 2
Se3 Cs2 Se5 65.01(3) 2 2
Se3 Cs2 Se5 128.12(4) 4_665 2
P3 Cs2 Se4 149.70(6) . 4_665
Se2 Cs2 Se4 70.54(3) 3_666 4_665
Se2 Cs2 Se4 64.87(3) 4_665 4_665
Se4 Cs2 Se4 111.05(3) 2 4_665
Se3 Cs2 Se4 67.74(3) 2 4_665
Se3 Cs2 Se4 71.26(3) 4_665 4_665
Se5 Cs2 Se4 132.65(4) 2 4_665
P3 Cs2 P2 93.47(7) . 2
Se2 Cs2 P2 105.49(6) 3_666 2
Se2 Cs2 P2 159.54(6) 4_665 2
Se4 Cs2 P2 31.57(5) 2 2
Se3 Cs2 P2 54.62(5) 2 2
Se3 Cs2 P2 100.89(6) 4_665 2
Se5 Cs2 P2 31.06(5) 2 2
Se4 Cs2 P2 115.39(5) 4_665 2
P3 Cs2 P1 115.10(7) . 4_665
Se2 Cs2 P1 111.42(6) 3_666 4_665
Se2 Cs2 P1 31.64(5) 4_665 4_665
Se4 Cs2 P1 101.52(5) 2 4_665
Se3 Cs2 P1 114.46(5) 2 4_665
Se3 Cs2 P1 31.57(5) 4_665 4_665
Se5 Cs2 P1 159.66(6) 2 4_665
Se4 Cs2 P1 52.95(5) 4_665 4_665
P2 Cs2 P1 130.49(7) 2 4_665
P3 Cs2 Se1 50.93(6) . 3_666
Se2 Cs2 Se1 55.93(3) 3_666 3_666
Se2 Cs2 Se1 64.76(3) 4_665 3_666
Se4 Cs2 Se1 149.03(3) 2 3_666
Se3 Cs2 Se1 120.63(4) 2 3_666
Se3 Cs2 Se1 121.31(4) 4_665 3_666
Se5 Cs2 Se1 101.02(3) 2 3_666
Se4 Cs2 Se1 99.91(3) 4_665 3_666
P2 Cs2 Se1 132.07(5) 2 3_666
P1 Cs2 Se1 96.31(5) 4_665 3_666
P3 Cs2 Cs2 155.50(7) . 3_665
Se2 Cs2 Cs2 107.83(4) 3_666 3_665
Se2 Cs2 Cs2 97.96(4) 4_665 3_665
Se4 Cs2 Cs2 58.24(3) 2 3_665
Se3 Cs2 Cs2 54.63(3) 2 3_665
Se3 Cs2 Cs2 54.60(3) 4_665 3_665
Se5 Cs2 Cs2 99.69(4) 2 3_665
Se4 Cs2 Cs2 52.81(3) 4_665 3_665
P2 Cs2 Cs2 70.33(5) 2 3_665
P1 Cs2 Cs2 67.77(5) 4_665 3_665
Se1 Cs2 Cs2 152.71(3) 3_666 3_665
P2 Se5 Cs1 111.44(10) . 2
P2 Se5 Cs1 78.78(10) . .
Cs1 Se5 Cs1 168.19(4) 2 .
P2 Se5 Cs2 78.40(10) . 2_545
Cs1 Se5 Cs2 89.70(4) 2 2_545
Cs1 Se5 Cs2 98.42(4) . 2_545
P1 Se2 Cs2 104.47(10) . 3_666
P1 Se2 Cs2 84.72(10) . 4_566
Cs2 Se2 Cs2 169.82(3) 3_666 4_566
P1 Se2 Cs1 111.05(10) . 3_656
Cs2 Se2 Cs1 92.25(4) 3_666 3_656
Cs2 Se2 Cs1 88.39(4) 4_566 3_656
P1 Se2 Cs1 78.13(9) . 4_566
Cs2 Se2 Cs1 87.41(4) 3_666 4_566
Cs2 Se2 Cs1 90.30(4) 4_566 4_566
Cs1 Se2 Cs1 170.54(3) 3_656 4_566
P1 Se3 Cs2 102.26(10) . 2_545
P1 Se3 Cs2 82.93(10) . 4_566
Cs2 Se3 Cs2 70.77(3) 2_545 4_566
P1 Se3 Cs1 94.21(9) . 2
Cs2 Se3 Cs1 91.37(4) 2_545 2
Cs2 Se3 Cs1 160.71(4) 4_566 2
P1 Se3 Cs1 81.14(9) . 4_566
Cs2 Se3 Cs1 160.87(4) 2_545 4_566
Cs2 Se3 Cs1 91.21(4) 4_566 4_566
Cs1 Se3 Cs1 107.25(4) 2 4_566
P2 Se4 Cs2 83.63(10) . 2_545
P2 Se4 Cs1 98.88(10) . 3_656
Cs2 Se4 Cs1 154.39(4) 2_545 3_656
P2 Se4 Cs2 101.14(9) . 4_566
Cs2 Se4 Cs2 68.95(3) 2_545 4_566
Cs1 Se4 Cs2 85.63(3) 3_656 4_566
P2 Se4 Cs1 73.48(8) . .
Cs2 Se4 Cs1 98.20(4) 2_545 .
Cs1 Se4 Cs1 106.98(4) 3_656 .
Cs2 Se4 Cs1 166.79(4) 4_566 .
P3 Se6 P2 89.50(8) . .
P3 Se6 Cs1 149.16(9) . 3_656
P2 Se6 Cs1 87.88(9) . 3_656
P3 Se6 Cs1 109.52(9) . .
P2 Se6 Cs1 68.35(8) . .
Cs1 Se6 Cs1 97.98(4) 3_656 .
P1 Se1 P3 100.29(8) . .
P1 Se1 Cs1 88.96(9) . 2
P3 Se1 Cs1 99.68(9) . 2
P1 Se1 Cs2 87.12(8) . 3_666
P3 Se1 Cs2 89.73(9) . 3_666
Cs1 Se1 Cs2 170.32(3) 2 3_666
Se2 P1 Se3 116.42(8) . .
Se2 P1 P2 111.43(8) . .
Se3 P1 P2 108.43(8) . .
Se2 P1 Se1 111.26(9) . .
Se3 P1 Se1 107.74(9) . .
P2 P1 Se1 100.29(8) . .
Se2 P1 Cs1 70.80(8) . 4_566
Se3 P1 Cs1 67.41(8) . 4_566
P2 P1 Cs1 175.80(15) . 4_566
Se1 P1 Cs1 81.87(9) . 4_566
Se2 P1 Cs2 63.64(9) . 4_566
Se3 P1 Cs2 65.49(9) . 4_566
P2 P1 Cs2 94.96(13) . 4_566
Se1 P1 Cs2 164.68(12) . 4_566
Cs1 P1 Cs2 82.82(6) 4_566 4_566
Se5 P2 Se4 120.15(8) . .
Se5 P2 P1 110.26(8) . .
Se4 P2 P1 108.43(8) . .
Se5 P2 Se6 110.52(8) . .
Se4 P2 Se6 108.07(8) . .
P1 P2 Se6 96.90(8) . .
Se5 P2 Cs1 69.26(8) . .
Se4 P2 Cs1 75.35(9) . .
P1 P2 Cs1 175.32(16) . .
Se6 P2 Cs1 79.12(9) . .
Se5 P2 Cs2 70.54(10) . 2_545
Se4 P2 Cs2 64.80(9) . 2_545
P1 P2 Cs2 91.16(13) . 2_545
Se6 P2 Cs2 170.74(13) . 2_545
Cs1 P2 Cs2 93.00(7) . 2_545
P3 P3 Se6 92.84(8) 3_666 .
P3 P3 Se1 94.64(8) 3_666 .
Se6 P3 Se1 104.36(8) . .
P3 P3 Cs2 109.25(18) 3_666 .
Se6 P3 Cs2 111.84(12) . .
Se1 P3 Cs2 134.81(13) . .

loop_
_geom_bond_atom_site_label_1
_geom_bond_atom_site_label_2
_geom_bond_distance
_geom_bond_site_symmetry_2
Cs1 Se5 3.7051(17) 2_545
Cs1 Se4 3.7308(18) 3_656
Cs1 Se5 3.7581(16) .
Cs1 Se3 3.7667(15) 2_545
Cs1 Se3 3.7878(15) 4_665
Cs1 Se2 3.8135(16) 3_656
Cs1 Se1 3.8692(19) 2_545
Cs1 Se2 3.9119(16) 4_665
Cs1 P2 3.942(3) .
Cs1 Se4 3.9776(17) .
Cs1 Se6 4.0471(16) 3_656
Cs1 P1 4.054(3) 4_665
Cs2 P3 3.497(3) .
Cs2 Se2 3.6141(17) 3_666
Cs2 Se2 3.6504(16) 4_665
Cs2 Se4 3.6767(18) 2
Cs2 Se3 3.7184(16) 2
Cs2 Se3 3.7196(16) 4_665
Cs2 Se5 3.8872(17) 2
Cs2 Se4 3.9240(17) 4_665
Cs2 P2 4.039(4) 2
Cs2 P1 4.057(3) 4_665
Cs2 Se1 4.1408(19) 3_666
Cs2 Cs2 4.3072(16) 3_665
Se5 P2 2.127(2) .
Se5 Cs1 3.7052(16) 2
Se5 Cs2 3.8872(17) 2_545
Se2 P1 2.137(2) .
Se2 Cs2 3.6141(17) 3_666
Se2 Cs2 3.6504(16) 4_566
Se2 Cs1 3.8135(16) 3_656
Se2 Cs1 3.9119(16) 4_566
Se3 P1 2.140(2) .
Se3 Cs2 3.7183(16) 2_545
Se3 Cs2 3.7197(16) 4_566
Se3 Cs1 3.7667(15) 2
Se3 Cs1 3.7878(15) 4_566
Se4 P2 2.128(2) .
Se4 Cs2 3.6767(18) 2_545
Se4 Cs1 3.7307(18) 3_656
Se4 Cs2 3.9239(17) 4_566
Se6 P3 2.274(2) .
Se6 P2 2.281(2) .
Se6 Cs1 4.0471(16) 3_656
Se1 P1 2.303(2) .
Se1 P3 2.303(2) .
Se1 Cs1 3.8693(19) 2
Se1 Cs2 4.1408(19) 3_666
P1 P2 2.260(2) .
P1 Cs1 4.054(3) 4_566
P1 Cs2 4.057(3) 4_566
P2 Cs2 4.039(4) 2_545
P3 P3 2.232(2) 3_666
